data_2203018
loop_
_publ_author_name
'Sui-Seng, Christine'
'B\'elanger-Gari\'epy, Francine'
'Zargarian, Davit'

_publ_section_title
;
 <i>trans</i>-Di-\m-chloro-bis[chloro(triphenylphosphine)palladium]
 benzene disolvate
;
_journal_issue 8
_journal_name_full 'Acta Crystallographica Section E'
_journal_page_first m618
_journal_page_last m619
_journal_paper_doi 10.1107/S1600536803015502
_journal_volume 59
_journal_year 2003
_chemical_formula_iupac '[Pd2 Cl4 (C18 H15 P)2], 2C6 H6'
_chemical_formula_moiety 'C36 H30 Cl4 P2 Pd2, 2C6 H6'
_chemical_formula_sum 'C48 H42 Cl4 P2 Pd2'
_chemical_formula_weight 1035.40
_chemical_name_systematic ?
_space_group_IT_number 14
_symmetry_cell_setting monoclinic
_symmetry_space_group_name_Hall '-P 2ybc'
_symmetry_space_group_name_H-M 'P 1 21/c 1'
_atom_sites_solution_hydrogens geom
_atom_sites_solution_primary direct
_atom_sites_solution_secondary difmap
_audit_creation_method SHELXL97
_cell_angle_alpha 90.00
_cell_angle_beta 109.7430(10)
_cell_angle_gamma 90.00
_cell_formula_units_Z 2
_cell_length_a 9.6895(2)
_cell_length_b 18.9619(3)
_cell_length_c 12.8905(2)
_cell_measurement_reflns_used 7164
_cell_measurement_temperature 220(2)
_cell_measurement_theta_max 72.8
_cell_measurement_theta_min 2.3
_cell_volume 2229.17(7)
_computing_cell_refinement 'SAINT (Bruker, 1999)'
_computing_data_collection 'SMART (Bruker, 1999)'
_computing_data_reduction SAINT
_computing_molecular_graphics 'SHELXTL (Bruker, 1997)'
_computing_publication_material SHELXL97
_computing_structure_refinement 'SHELXL97 (Sheldrick, 1997)'
_computing_structure_solution 'SHELXS97 (Sheldrick, 1997)'
_diffrn_ambient_temperature 220(2)
_diffrn_detector_area_resol_mean 5.5
_diffrn_measured_fraction_theta_full 1.00
_diffrn_measured_fraction_theta_max 1.00
_diffrn_measurement_device_type 'Bruker AXS SMART 2K/Platform'
_diffrn_measurement_method \w
_diffrn_radiation_monochromator graphite
_diffrn_radiation_source 'normal-focus X-ray tube'
_diffrn_radiation_type CuK\a
_diffrn_radiation_wavelength 1.54178
_diffrn_reflns_av_R_equivalents 0.059
_diffrn_reflns_av_sigmaI/netI 0.028
_diffrn_reflns_limit_h_max 11
_diffrn_reflns_limit_h_min -10
_diffrn_reflns_limit_k_max 23
_diffrn_reflns_limit_k_min -23
_diffrn_reflns_limit_l_max 15
_diffrn_reflns_limit_l_min -15
_diffrn_reflns_number 26449
_diffrn_reflns_theta_full 72.8
_diffrn_reflns_theta_max 72.8
_diffrn_reflns_theta_min 4.3
_diffrn_standards_decay_% 0
_diffrn_standards_number 213
_exptl_absorpt_coefficient_mu 9.64
_exptl_absorpt_correction_T_max 0.382
_exptl_absorpt_correction_T_min 0.238
_exptl_absorpt_correction_type multi-scan
_exptl_absorpt_process_details '(SADABS; Sheldrick, 1996)'
_exptl_crystal_colour 'dark orange--red'
_exptl_crystal_density_diffrn 1.542
_exptl_crystal_density_method 'not measured'
_exptl_crystal_description block
_exptl_crystal_F_000 1040
_exptl_crystal_size_max 0.27
_exptl_crystal_size_mid 0.14
_exptl_crystal_size_min 0.10
_refine_diff_density_max 1.41
_refine_diff_density_min -0.49
_refine_ls_extinction_method none
_refine_ls_goodness_of_fit_all 1.05
_refine_ls_goodness_of_fit_ref 1.09
_refine_ls_hydrogen_treatment constr
_refine_ls_matrix_type full
_refine_ls_number_parameters 253
_refine_ls_number_reflns 4387
_refine_ls_number_restraints 0
_refine_ls_restrained_S_all 1.05
_refine_ls_restrained_S_obs 1.09
_refine_ls_R_factor_all 0.037
_refine_ls_R_factor_gt 0.034
_refine_ls_shift/su_max 0.001
_refine_ls_shift/su_mean 0.000
_refine_ls_structure_factor_coef Fsqd
_refine_ls_weighting_details 'w = 1/[\s^2^(Fo^2^)+(0.0666P)^2^] where P = (Fo^2^+2Fc^2^)/3'
_refine_ls_weighting_scheme calc
_refine_ls_wR_factor_all 0.090
_refine_ls_wR_factor_ref 0.089
_reflns_number_gt 3992
_reflns_number_total 4387
_reflns_threshold_expression I>2\s(I)
_cod_data_source_file ya6169.cif
_cod_data_source_block I
_cod_depositor_comments
;
The following automatic conversions were performed:
'_symmetry_cell_setting' value 'Monoclinic' changed to 'monoclinic'
according to '/home/saulius/struct/CIF-dictionaries/cif_core.dic'
dictionary named 'cif_core.dic' version 2.4.1 from 2010-06-29.

Automatic conversion script
Id: cif_fix_enum 1527 2010-12-29 10:47:43Z saulius 

The following automatic conversions were performed:

'_symmetry_cell_setting' value 'Monoclinic' changed to 'monoclinic'
according to /home/saulius/struct/CIF-dictionaries/cif_core.dic
dictionary named 'cif_core.dic' version 2.4.1 from 2010-06-29.

Automatic conversion script
Id: cif_fix_values 1715 2011-07-08 13:25:40Z adriana 
;
_cod_original_sg_symbol_H-M 'P 21/c'
_cod_database_code 2203018
_cod_database_fobs_code 2203018

loop_
_symmetry_equiv_pos_as_xyz
'x, y, z'
'-x, y+1/2, -z+1/2'
'-x, -y, -z'
'x, -y-1/2, z-1/2'

loop_
_atom_site_label
_atom_site_fract_x
_atom_site_fract_y
_atom_site_fract_z
_atom_site_U_iso_or_equiv
_atom_site_adp_type
_atom_site_calc_flag
_atom_site_refinement_flags
_atom_site_occupancy
_atom_site_disorder_group
_atom_site_type_symbol
Pd1 0.059522(19) 0.077817(9) 0.574033(14) 0.02316(9) Uani d . 1 . Pd
Cl1 0.10130(7) 0.01308(3) 0.42624(5) 0.03129(15) Uani d . 1 . Cl
Cl2 0.22125(8) 0.16325(4) 0.56831(6) 0.04067(18) Uani d . 1 . Cl
P1 0.02311(7) 0.13824(3) 0.71075(5) 0.02407(15) Uani d . 1 . P
C11 -0.1258(3) 0.10080(14) 0.7488(2) 0.0286(5) Uani d . 1 . C
C12 -0.0943(4) 0.04479(16) 0.8241(3) 0.0383(6) Uani d . 1 . C
H12 0.0035 0.0311 0.8603 0.046 Uiso calc R 1 . H
C13 -0.2066(4) 0.00979(17) 0.8451(3) 0.0477(8) Uani d . 1 . C
H13 -0.1853 -0.0274 0.8963 0.057 Uiso calc R 1 . H
C14 -0.3514(4) 0.02930(19) 0.7907(3) 0.0522(9) Uani d . 1 . C
H14 -0.4280 0.0048 0.8041 0.063 Uiso calc R 1 . H
C15 -0.3822(4) 0.0841(2) 0.7177(4) 0.0529(9) Uani d . 1 . C
H15 -0.4802 0.0977 0.6822 0.063 Uiso calc R 1 . H
C16 -0.2702(3) 0.11998(17) 0.6953(3) 0.0397(7) Uani d . 1 . C
H16 -0.2925 0.1571 0.6440 0.048 Uiso calc R 1 . H
C21 -0.0252(3) 0.22907(13) 0.6715(2) 0.0266(5) Uani d . 1 . C
C22 0.0329(3) 0.28559(15) 0.7409(2) 0.0361(6) Uani d . 1 . C
H22 0.1008 0.2776 0.8118 0.043 Uiso calc R 1 . H
C23 -0.0092(4) 0.35396(16) 0.7056(3) 0.0456(8) Uani d . 1 . C
H23 0.0308 0.3921 0.7526 0.055 Uiso calc R 1 . H
C24 -0.1091(4) 0.36628(17) 0.6020(3) 0.0466(8) Uani d . 1 . C
H24 -0.1376 0.4127 0.5788 0.056 Uiso calc R 1 . H
C25 -0.1673(4) 0.31029(17) 0.5323(3) 0.0444(7) Uani d . 1 . C
H25 -0.2359 0.3185 0.4618 0.053 Uiso calc R 1 . H
C26 -0.1248(3) 0.24255(15) 0.5664(2) 0.0369(6) Uani d . 1 . C
H26 -0.1634 0.2047 0.5181 0.044 Uiso calc R 1 . H
C31 0.1784(3) 0.13582(14) 0.8376(2) 0.0283(5) Uani d . 1 . C
C32 0.1653(4) 0.16284(15) 0.9344(2) 0.0355(6) Uani d . 1 . C
H32 0.0768 0.1838 0.9331 0.043 Uiso calc R 1 . H
C33 0.2819(4) 0.15895(17) 1.0323(2) 0.0437(7) Uani d . 1 . C
H33 0.2736 0.1782 1.0971 0.052 Uiso calc R 1 . H
C34 0.4099(4) 0.12685(19) 1.0346(3) 0.0505(8) Uani d . 1 . C
H34 0.4884 0.1238 1.1015 0.061 Uiso calc R 1 . H
C35 0.4249(4) 0.0992(2) 0.9406(3) 0.0563(9) Uani d . 1 . C
H35 0.5133 0.0775 0.9433 0.068 Uiso calc R 1 . H
C36 0.3087(3) 0.10341(19) 0.8411(3) 0.0419(7) Uani d . 1 . C
H36 0.3183 0.0844 0.7765 0.050 Uiso calc R 1 . H
C41 0.3147(4) 0.8808(3) 0.6636(3) 0.0656(12) Uani d . 1 . C
H41 0.2362 0.9074 0.6702 0.079 Uiso calc R 1 . H
C42 0.4027(6) 0.9086(3) 0.6116(4) 0.0743(13) Uani d . 1 . C
H42 0.3856 0.9546 0.5826 0.089 Uiso calc R 1 . H
C43 0.5179(5) 0.8691(3) 0.6013(4) 0.0837(15) Uani d . 1 . C
H43 0.5792 0.8877 0.5650 0.100 Uiso calc R 1 . H
C44 0.5408(5) 0.8022(3) 0.6453(4) 0.0803(15) Uani d . 1 . C
H44 0.6188 0.7749 0.6393 0.096 Uiso calc R 1 . H
C45 0.4524(5) 0.7754(2) 0.6969(4) 0.0699(12) Uani d . 1 . C
H45 0.4691 0.7296 0.7265 0.084 Uiso calc R 1 . H
C46 0.3404(5) 0.8139(3) 0.7064(3) 0.0648(11) Uani d . 1 . C
H46 0.2794 0.7949 0.7427 0.078 Uiso calc R 1 . H

loop_
_atom_site_aniso_label
_atom_site_aniso_U_11
_atom_site_aniso_U_22
_atom_site_aniso_U_33
_atom_site_aniso_U_12
_atom_site_aniso_U_13
_atom_site_aniso_U_23
Pd1 0.03141(13) 0.01733(13) 0.02153(13) -0.00016(6) 0.00996(8) -0.00179(6)
Cl1 0.0483(4) 0.0214(3) 0.0309(3) -0.0055(2) 0.0222(3) -0.0057(2)
Cl2 0.0472(4) 0.0329(4) 0.0486(4) -0.0126(3) 0.0249(3) -0.0071(3)
P1 0.0294(3) 0.0203(3) 0.0224(3) -0.0005(2) 0.0087(2) -0.0041(2)
C11 0.0357(14) 0.0242(13) 0.0291(13) -0.0032(10) 0.0150(11) -0.0081(10)
C12 0.0471(17) 0.0303(15) 0.0402(16) -0.0017(12) 0.0182(13) 0.0003(12)
C13 0.068(2) 0.0353(17) 0.0481(19) -0.0081(15) 0.0309(17) -0.0005(14)
C14 0.056(2) 0.047(2) 0.065(2) -0.0154(16) 0.0357(18) -0.0128(17)
C15 0.0383(18) 0.055(2) 0.072(3) -0.0037(14) 0.0270(18) -0.0054(18)
C16 0.0374(15) 0.0366(16) 0.0464(18) 0.0007(12) 0.0160(13) -0.0009(13)
C21 0.0327(13) 0.0208(12) 0.0272(13) -0.0017(10) 0.0112(10) -0.0035(10)
C22 0.0459(16) 0.0271(14) 0.0309(15) -0.0074(12) 0.0073(12) -0.0054(11)
C23 0.067(2) 0.0234(14) 0.0443(18) -0.0091(14) 0.0164(15) -0.0090(13)
C24 0.064(2) 0.0225(15) 0.053(2) 0.0020(13) 0.0187(16) 0.0049(13)
C25 0.0536(19) 0.0338(16) 0.0393(17) 0.0019(13) 0.0073(14) 0.0055(13)
C26 0.0482(17) 0.0258(14) 0.0299(14) -0.0012(12) 0.0045(12) -0.0038(11)
C31 0.0331(13) 0.0248(13) 0.0248(13) -0.0017(10) 0.0067(10) -0.0025(10)
C32 0.0468(17) 0.0314(15) 0.0286(14) 0.0011(12) 0.0132(12) -0.0028(11)
C33 0.065(2) 0.0340(16) 0.0264(15) -0.0057(14) 0.0079(14) -0.0037(12)
C34 0.054(2) 0.051(2) 0.0330(17) -0.0033(15) -0.0041(14) 0.0006(14)
C35 0.0410(19) 0.070(3) 0.047(2) 0.0113(17) 0.0012(15) -0.0042(18)
C36 0.0388(16) 0.0519(19) 0.0327(16) 0.0052(14) 0.0091(13) -0.0040(14)
C41 0.052(2) 0.079(3) 0.050(2) 0.009(2) -0.0028(17) -0.027(2)
C42 0.074(3) 0.063(3) 0.065(3) -0.006(2) -0.004(2) 0.005(2)
C43 0.063(3) 0.116(5) 0.073(3) -0.022(3) 0.023(2) -0.005(3)
C44 0.052(2) 0.090(4) 0.086(3) 0.015(2) 0.006(2) -0.028(3)
C45 0.065(3) 0.060(3) 0.064(3) -0.002(2) -0.005(2) -0.006(2)
C46 0.060(2) 0.080(3) 0.045(2) -0.010(2) 0.0051(17) -0.009(2)

loop_
_atom_type_symbol
_atom_type_description
_atom_type_scat_dispersion_real
_atom_type_scat_dispersion_imag
_atom_type_scat_source
C C 0.0181 0.0091 'International Tables Vol C Tables 4.2.6.8 and 6.1.1.4'
H H 0.0000 0.0000 'International Tables Vol C Tables 4.2.6.8 and 6.1.1.4'
P P 0.2955 0.4335 'International Tables Vol C Tables 4.2.6.8 and 6.1.1.4'
Cl Cl 0.3639 0.7018 'International Tables Vol C Tables 4.2.6.8 and 6.1.1.4'
Pd Pd 0.1215 3.9337 'International Tables Vol C Tables 4.2.6.8 and 6.1.1.4'

loop_
_geom_angle_atom_site_label_1
_geom_angle_atom_site_label_2
_geom_angle_atom_site_label_3
_geom_angle_site_symmetry_1
_geom_angle_site_symmetry_3
_geom_angle
_geom_angle_publ_flag
P1 Pd1 Cl2 . . 87.38(2) y
P1 Pd1 Cl1 . 3_556 95.59(2) y
Cl2 Pd1 Cl1 . 3_556 176.98(2) y
P1 Pd1 Cl1 . . 179.39(2) y
Cl2 Pd1 Cl1 . . 92.04(2) y
Cl1 Pd1 Cl1 3_556 . 84.99(2) y
Pd1 Cl1 Pd1 3_556 . 95.01(2) y
C31 P1 C21 . . 109.49(12) ?
C31 P1 C11 . . 103.85(12) ?
C21 P1 C11 . . 107.04(12) ?
C31 P1 Pd1 . . 113.34(9) ?
C21 P1 Pd1 . . 111.30(8) ?
C11 P1 Pd1 . . 111.40(8) ?
C16 C11 C12 . . 119.4(3) ?
C16 C11 P1 . . 121.6(2) ?
C12 C11 P1 . . 118.4(2) ?
C13 C12 C11 . . 120.0(3) ?
C13 C12 H12 . . 120.0 ?
C11 C12 H12 . . 120.0 ?
C12 C13 C14 . . 120.2(3) ?
C12 C13 H13 . . 119.9 ?
C14 C13 H13 . . 119.9 ?
C15 C14 C13 . . 119.9(3) ?
C15 C14 H14 . . 120.0 ?
C13 C14 H14 . . 120.0 ?
C14 C15 C16 . . 120.7(4) ?
C14 C15 H15 . . 119.6 ?
C16 C15 H15 . . 119.6 ?
C11 C16 C15 . . 119.8(3) ?
C11 C16 H16 . . 120.1 ?
C15 C16 H16 . . 120.1 ?
C22 C21 C26 . . 118.8(3) ?
C22 C21 P1 . . 123.0(2) ?
C26 C21 P1 . . 118.3(2) ?
C21 C22 C23 . . 119.9(3) ?
C21 C22 H22 . . 120.0 ?
C23 C22 H22 . . 120.0 ?
C24 C23 C22 . . 120.5(3) ?
C24 C23 H23 . . 119.7 ?
C22 C23 H23 . . 119.7 ?
C23 C24 C25 . . 119.9(3) ?
C23 C24 H24 . . 120.0 ?
C25 C24 H24 . . 120.0 ?
C26 C25 C24 . . 119.9(3) ?
C26 C25 H25 . . 120.0 ?
C24 C25 H25 . . 120.0 ?
C25 C26 C21 . . 121.0(3) ?
C25 C26 H26 . . 119.5 ?
C21 C26 H26 . . 119.5 ?
C36 C31 C32 . . 119.3(3) ?
C36 C31 P1 . . 120.6(2) ?
C32 C31 P1 . . 120.0(2) ?
C33 C32 C31 . . 120.3(3) ?
C33 C32 H32 . . 119.9 ?
C31 C32 H32 . . 119.9 ?
C34 C33 C32 . . 119.8(3) ?
C34 C33 H33 . . 120.1 ?
C32 C33 H33 . . 120.1 ?
C35 C34 C33 . . 121.0(3) ?
C35 C34 H34 . . 119.5 ?
C33 C34 H34 . . 119.5 ?
C34 C35 C36 . . 119.8(3) ?
C34 C35 H35 . . 120.1 ?
C36 C35 H35 . . 120.1 ?
C31 C36 C35 . . 119.8(3) ?
C31 C36 H36 . . 120.1 ?
C35 C36 H36 . . 120.1 ?
C42 C41 C46 . . 120.0(4) ?
C42 C41 H41 . . 120.0 ?
C46 C41 H41 . . 120.0 ?
C41 C42 C43 . . 119.8(5) ?
C41 C42 H42 . . 120.1 ?
C43 C42 H42 . . 120.1 ?
C44 C43 C42 . . 118.8(5) ?
C44 C43 H43 . . 120.6 ?
C42 C43 H43 . . 120.6 ?
C45 C44 C43 . . 120.6(5) ?
C45 C44 H44 . . 119.7 ?
C43 C44 H44 . . 119.7 ?
C46 C45 C44 . . 120.4(5) ?
C46 C45 H45 . . 119.8 ?
C44 C45 H45 . . 119.8 ?
C45 C46 C41 . . 120.4(4) ?
C45 C46 H46 . . 119.8 ?
C41 C46 H46 . . 119.8 ?

loop_
_geom_bond_atom_site_label_1
_geom_bond_atom_site_label_2
_geom_bond_site_symmetry_2
_geom_bond_distance
_geom_bond_publ_flag
Pd1 P1 . 2.2278(6) y
Pd1 Cl2 . 2.2722(7) y
Pd1 Cl1 3_556 2.3228(6) y
Pd1 Cl1 . 2.4128(6) y
Cl1 Pd1 3_556 2.3228(6) ?
P1 C31 . 1.810(3) ?
P1 C21 . 1.811(3) ?
P1 C11 . 1.818(3) ?
C11 C16 . 1.383(4) ?
C11 C12 . 1.401(4) ?
C12 C13 . 1.377(4) ?
C12 H12 . 0.9400 ?
C13 C14 . 1.390(5) ?
C13 H13 . 0.9400 ?
C14 C15 . 1.365(5) ?
C14 H14 . 0.9400 ?
C15 C16 . 1.392(5) ?
C15 H15 . 0.9400 ?
C16 H16 . 0.9400 ?
C21 C22 . 1.387(4) ?
C21 C26 . 1.397(4) ?
C22 C23 . 1.389(4) ?
C22 H22 . 0.9400 ?
C23 C24 . 1.379(5) ?
C23 H23 . 0.9400 ?
C24 C25 . 1.382(5) ?
C24 H24 . 0.9400 ?
C25 C26 . 1.375(4) ?
C25 H25 . 0.9400 ?
C26 H26 . 0.9400 ?
C31 C36 . 1.391(4) ?
C31 C32 . 1.393(4) ?
C32 C33 . 1.383(4) ?
C32 H32 . 0.9400 ?
C33 C34 . 1.373(5) ?
C33 H33 . 0.9400 ?
C34 C35 . 1.372(5) ?
C34 H34 . 0.9400 ?
C35 C36 . 1.394(4) ?
C35 H35 . 0.9400 ?
C36 H36 . 0.9400 ?
C41 C42 . 1.356(7) ?
C41 C46 . 1.372(6) ?
C41 H41 . 0.9400 ?
C42 C43 . 1.388(8) ?
C42 H42 . 0.9400 ?
C43 C44 . 1.376(7) ?
C43 H43 . 0.9400 ?
C44 C45 . 1.349(7) ?
C44 H44 . 0.9400 ?
C45 C46 . 1.348(6) ?
C45 H45 . 0.9400 ?
C46 H46 . 0.9400 ?

loop_
_geom_torsion_atom_site_label_1
_geom_torsion_atom_site_label_2
_geom_torsion_atom_site_label_3
_geom_torsion_atom_site_label_4
_geom_torsion_site_symmetry_1
_geom_torsion_site_symmetry_4
_geom_torsion
Cl2 Pd1 Cl1 Pd1 . 3_556 179.43(3)
Cl1 Pd1 Cl1 Pd1 3_556 3_556 0.0
Cl2 Pd1 P1 C31 . . -70.50(10)
Cl1 Pd1 P1 C31 3_556 . 108.92(10)
Cl2 Pd1 P1 C21 . . 53.44(9)
Cl1 Pd1 P1 C21 3_556 . -127.14(9)
Cl2 Pd1 P1 C11 . . 172.82(10)
Cl1 Pd1 P1 C11 3_556 . -7.77(10)
C31 P1 C11 C16 . . 151.0(2)
C21 P1 C11 C16 . . 35.2(3)
Pd1 P1 C11 C16 . . -86.6(2)
C31 P1 C11 C12 . . -37.3(2)
C21 P1 C11 C12 . . -153.1(2)
Pd1 P1 C11 C12 . . 85.0(2)
C16 C11 C12 C13 . . -0.6(4)
P1 C11 C12 C13 . . -172.5(2)
C11 C12 C13 C14 . . 0.8(5)
C12 C13 C14 C15 . . -1.2(5)
C13 C14 C15 C16 . . 1.3(6)
C12 C11 C16 C15 . . 0.8(5)
P1 C11 C16 C15 . . 172.3(3)
C14 C15 C16 C11 . . -1.1(5)
C31 P1 C21 C22 . . -10.9(3)
C11 P1 C21 C22 . . 101.1(3)
Pd1 P1 C21 C22 . . -137.0(2)
C31 P1 C21 C26 . . 168.8(2)
C11 P1 C21 C26 . . -79.3(2)
Pd1 P1 C21 C26 . . 42.7(2)
C26 C21 C22 C23 . . 0.5(4)
P1 C21 C22 C23 . . -179.9(2)
C21 C22 C23 C24 . . 0.3(5)
C22 C23 C24 C25 . . -0.4(6)
C23 C24 C25 C26 . . -0.3(5)
C24 C25 C26 C21 . . 1.2(5)
C22 C21 C26 C25 . . -1.2(5)
P1 C21 C26 C25 . . 179.1(3)
C21 P1 C31 C36 . . -120.0(3)
C11 P1 C31 C36 . . 126.0(3)
Pd1 P1 C31 C36 . . 5.0(3)
C21 P1 C31 C32 . . 63.9(3)
C11 P1 C31 C32 . . -50.2(3)
Pd1 P1 C31 C32 . . -171.2(2)
C36 C31 C32 C33 . . 1.5(4)
P1 C31 C32 C33 . . 177.8(2)
C31 C32 C33 C34 . . -1.5(5)
C32 C33 C34 C35 . . 0.8(5)
C33 C34 C35 C36 . . -0.2(6)
C32 C31 C36 C35 . . -0.9(5)
P1 C31 C36 C35 . . -177.1(3)
C34 C35 C36 C31 . . 0.2(6)
C46 C41 C42 C43 . . 0.4(7)
C41 C42 C43 C44 . . -0.5(7)
C42 C43 C44 C45 . . 0.3(7)
C43 C44 C45 C46 . . -0.1(7)
C44 C45 C46 C41 . . 0.1(6)
C42 C41 C46 C45 . . -0.2(6)
